data_8101711
loop_
_publ_author_name
'K. Kirakci'
'S. Cordier'
'T. Roisnel'
'S. Golhen'
'C. Perrin'

_publ_section_title
;
Crystal structure of bis(tetrabutylammonium) tetradecabromohexamolybdate, 
[(C~4~H~9~)~4~N]~2~[Mo~6~Br~14~], at 100 K and 293 K 
;
_journal_issue 1
_journal_name_full 'Zeitschrift f\"ur Kristallographie - New Crystal Structures'
_journal_page_first 116
_journal_page_last 118
_journal_volume 220
_journal_year 2005
_chemical_formula_structural 'C32 H72 Br14 Mo6 N2'
_chemical_formula_sum 'C32 H72 Br14 Mo6 N2'
_chemical_formula_weight 2179.29
_chemical_name_systematic
;
bis(tetrabutylammonium) tetradecabromohexamolybdate
;
_space_group_IT_number 14
_symmetry_cell_setting monoclinic
_symmetry_space_group_name_Hall '-P 2yn'
_symmetry_space_group_name_H-M 'P 1 21/n 1'
_atom_sites_solution_hydrogens geom
_atom_sites_solution_primary direct
_atom_sites_solution_secondary difmap
_audit_creation_method SHELXL-97
_cell_angle_alpha 90
_cell_angle_beta 90.8430(10)
_cell_angle_gamma 90
_cell_formula_units_Z 2
_cell_length_a 13.2110(2)
_cell_length_b 11.8530(2)
_cell_length_c 18.9280(4)
_cell_measurement_reflns_used 38194
_cell_measurement_temperature 293(2)
_cell_measurement_theta_max 27.485
_cell_measurement_theta_min 2.91
_cell_volume 2963.61(9)
_computing_cell_refinement 'Dirax/lsq (Duisenberg & Schreurs, 1989-2000)'
_computing_data_collection 'Collect (Nonius BV, 1997-2000)'
_computing_data_reduction 'EvalCCD (Duisenberg & Schreurs 1990-2000)'
_computing_molecular_graphics 'Ortep-3 for Windows (Farrugia, 1997)'
_computing_publication_material 'WinGX publication routines (Farrugia, 1999)'
_computing_structure_refinement 'SHELXL-97 (Sheldrick, 1997)'
_computing_structure_solution 'SIR97 (Giacovazzo, 1999)'
_diffrn_ambient_temperature 293(2)
_diffrn_measured_fraction_theta_full 0.998
_diffrn_measured_fraction_theta_max 0.998
_diffrn_measurement_device '95mm CCD camera on \k-goniostat'
_diffrn_measurement_device_type 'Nonius KappaCCD'
_diffrn_measurement_method CCD
_diffrn_radiation_probe x-ray
_diffrn_radiation_type MoK\a
_diffrn_radiation_wavelength 0.71069
_diffrn_reflns_av_R_equivalents 0.0786
_diffrn_reflns_limit_h_max 17
_diffrn_reflns_limit_h_min -17
_diffrn_reflns_limit_k_max 14
_diffrn_reflns_limit_k_min -15
_diffrn_reflns_limit_l_max 24
_diffrn_reflns_limit_l_min -24
_diffrn_reflns_number 41381
_diffrn_reflns_theta_full 27.50
_diffrn_reflns_theta_max 27.5
_diffrn_reflns_theta_min 3.08
_exptl_absorpt_coefficient_mu 10.691
_exptl_absorpt_correction_T_max 0.2512
_exptl_absorpt_correction_T_min 0.1820
_exptl_absorpt_correction_type sphere
_exptl_absorpt_process_details
;
[Sheldrick, G.M. (2002). SADABS version 2.03.Bruker AXS Inc., Madison,
Wisconsin, USA]
;
_exptl_crystal_colour yellow
_exptl_crystal_density_diffrn 2.442
_exptl_crystal_density_method 'not measured'
_exptl_crystal_description prism
_exptl_crystal_F_000 1956
_exptl_crystal_size_max 0.165
_exptl_crystal_size_mid 0.149
_exptl_crystal_size_min 0.133
_refine_diff_density_max 0.545
_refine_diff_density_min -0.534
_refine_diff_density_rms 0.128
_refine_ls_extinction_method none
_refine_ls_goodness_of_fit_ref 1.017
_refine_ls_hydrogen_treatment constr
_refine_ls_matrix_type full
_refine_ls_number_parameters 223
_refine_ls_number_reflns 6797
_refine_ls_number_restraints 28
_refine_ls_restrained_S_all 1.016
_refine_ls_R_factor_all 0.0972
_refine_ls_R_factor_gt 0.0382
_refine_ls_shift/su_max 0.001
_refine_ls_shift/su_mean 0.000
_refine_ls_structure_factor_coef Fsqd
_refine_ls_weighting_details 'calc w=1/[\s^2^(Fo^2^)+(0.0112P)^2^+8.9646P] where P=(Fo^2^+2Fc^2^)/3'
_refine_ls_weighting_scheme calc
_refine_ls_wR_factor_gt 0.0574
_refine_ls_wR_factor_ref 0.0719
_reflns_number_gt 3956
_reflns_number_total 6797
_reflns_threshold_expression >2sigma(I)
_cod_data_source_file 1267-1446.cff
_cod_data_source_block tbabr293
_cod_depositor_comments
;
The following automatic conversions were performed:
'_diffrn_radiation_probe' value 'X-ray' changed to 'x-ray' according to
'/home/saulius/struct/CIF-dictionaries/cif_core.dic' dictionary named
'cif_core.dic' version 2.4.1 from 2010-06-29.

Automatic conversion script
Id: cif_fix_enum 1555 2011-01-17 13:19:09Z saulius 
;
_cod_original_sg_symbol_H-M P21/n
_cod_database_code 8101711

loop_
_symmetry_equiv_pos_as_xyz
'x, y, z'
'-x+1/2, y+1/2, -z+1/2'
'-x, -y, -z'
'x-1/2, -y-1/2, z-1/2'

loop_
_atom_site_label
_atom_site_type_symbol
_atom_site_fract_x
_atom_site_fract_y
_atom_site_fract_z
_atom_site_U_iso_or_equiv
_atom_site_adp_type
_atom_site_occupancy
_atom_site_symmetry_multiplicity
_atom_site_Wyckoff_symbol
_atom_site_calc_flag
_atom_site_refinement_flags
_atom_site_disorder_group
_atom_site_disorder_assembly
Mo1 Mo 0.54829(3) 0.93910(4) 0.58446(2) 0.03967(12) Uani 1 4 e d . . .
Mo2 Mo 0.62819(3) 1.05710(5) 0.48220(2) 0.04133(13) Uani 1 4 e d . . .
Mo3 Mo 0.53367(4) 0.86730(4) 0.45326(2) 0.04053(12) Uani 1 4 e d . . .
Br1 Br 0.70658(4) 0.86469(6) 0.51989(3) 0.05520(17) Uani 1 4 e d . . .
Br2 Br 0.45366(5) 0.75215(6) 0.55468(3) 0.05558(17) Uani 1 4 e d . . .
Br3 Br 0.64113(4) 1.12844(6) 0.61171(3) 0.04853(16) Uani 1 4 e d . . .
Br4 Br 0.38919(4) 1.01289(6) 0.64718(3) 0.05487(17) Uani 1 4 e d . . .
Br5 Br 0.61721(6) 0.85702(6) 0.70205(3) 0.0656(2) Uani 1 4 e d . . .
Br6 Br 0.58549(6) 0.68500(7) 0.38884(4) 0.0758(2) Uani 1 4 e d . . .
Br7 Br 0.80869(5) 1.13105(8) 0.45883(4) 0.0793(2) Uani 1 4 e d . . .
N1 N 0.4795(3) 0.4745(5) 0.2073(2) 0.0566(14) Uani 1 4 e d D . .
C111 C 0.5545(12) 0.4167(15) 0.2583(9) 0.057(2) Uiso 0.499(9) 4 e d PD A 1
H11A H 0.5279 0.3429 0.2701 0.069 Uiso 0.499(9) 4 e calc PR A 1
H11B H 0.5578 0.4604 0.3017 0.069 Uiso 0.499(9) 4 e calc PR A 1
C121 C 0.6628(10) 0.4016(14) 0.2312(7) 0.064(3) Uiso 0.499(9) 4 e d PD A 1
H12A H 0.6617 0.3531 0.1900 0.077 Uiso 0.499(9) 4 e calc PR A 1
H12B H 0.6898 0.4743 0.2174 0.077 Uiso 0.499(9) 4 e calc PR A 1
C131 C 0.7311(14) 0.3495(15) 0.2888(9) 0.076(3) Uiso 0.499(9) 4 e d PD A 1
H13A H 0.6977 0.2830 0.3072 0.091 Uiso 0.499(9) 4 e calc PR A 1
H13B H 0.7935 0.3250 0.2673 0.091 Uiso 0.499(9) 4 e calc PR A 1
C141 C 0.7574(14) 0.4270(16) 0.3504(10) 0.108(4) Uiso 0.499(9) 4 e d PD A 1
H14A H 0.7984 0.3868 0.3843 0.162 Uiso 0.499(9) 4 e calc PR A 1
H14B H 0.6963 0.4519 0.3723 0.162 Uiso 0.499(9) 4 e calc PR A 1
H14C H 0.7942 0.4911 0.3334 0.162 Uiso 0.499(9) 4 e calc PR A 1
C112 C 0.5555(12) 0.4441(15) 0.2622(9) 0.057(2) Uiso 0.501(9) 4 e d PD A 2
H11C H 0.5401 0.4871 0.3043 0.069 Uiso 0.501(9) 4 e calc PR A 2
H11D H 0.5455 0.3652 0.2737 0.069 Uiso 0.501(9) 4 e calc PR A 2
C122 C 0.6620(10) 0.4596(14) 0.2482(8) 0.064(3) Uiso 0.501(9) 4 e d PD A 2
H12C H 0.6779 0.5394 0.2513 0.077 Uiso 0.501(9) 4 e calc PR A 2
H12D H 0.6753 0.4353 0.2003 0.077 Uiso 0.501(9) 4 e calc PR A 2
C132 C 0.7331(14) 0.3939(14) 0.2998(10) 0.076(3) Uiso 0.501(9) 4 e d PD A 2
H13C H 0.8019 0.4216 0.2959 0.091 Uiso 0.501(9) 4 e calc PR A 2
H13D H 0.7115 0.4051 0.3481 0.091 Uiso 0.501(9) 4 e calc PR A 2
C142 C 0.7291(14) 0.2694(16) 0.2813(10) 0.108(4) Uiso 0.501(9) 4 e d PD A 2
H14D H 0.7718 0.2280 0.3135 0.162 Uiso 0.501(9) 4 e calc PR A 2
H14E H 0.7522 0.2588 0.2340 0.162 Uiso 0.501(9) 4 e calc PR A 2
H14F H 0.6607 0.2428 0.2848 0.162 Uiso 0.501(9) 4 e calc PR A 2
C21 C 0.5002(5) 0.5988(6) 0.1941(3) 0.064(2) Uani 1 4 e d D A .
H21A H 0.5029 0.6371 0.2394 0.077 Uiso 1 4 e calc R . .
H21B H 0.5666 0.6056 0.1733 0.077 Uiso 1 4 e calc R . .
C22 C 0.4256(6) 0.6591(7) 0.1475(4) 0.081(2) Uani 1 4 e d D . .
H22A H 0.3589 0.6545 0.1681 0.097 Uiso 1 4 e calc R A .
H22B H 0.4226 0.6225 0.1017 0.097 Uiso 1 4 e calc R . .
C23 C 0.4543(7) 0.7829(7) 0.1379(4) 0.089(3) Uani 1 4 e d D A .
H23A H 0.5223 0.7869 0.1195 0.107 Uiso 1 4 e calc R . .
H23B H 0.4088 0.8164 0.1031 0.107 Uiso 1 4 e calc R . .
C24 C 0.4503(9) 0.8481(8) 0.2016(5) 0.137(4) Uani 1 4 e d D . .
H24A H 0.4707 0.9243 0.1920 0.206 Uiso 1 4 e calc R A .
H24B H 0.4952 0.8159 0.2365 0.206 Uiso 1 4 e calc R . .
H24C H 0.3825 0.8479 0.2191 0.206 Uiso 1 4 e calc R . .
C311 C 0.3778(10) 0.4446(14) 0.2364(9) 0.059(2) Uiso 0.551(11) 4 e d PD A 1
H31A H 0.3797 0.3670 0.2526 0.070 Uiso 0.551(11) 4 e calc PR A 1
H31B H 0.3276 0.4493 0.1986 0.070 Uiso 0.551(11) 4 e calc PR A 1
C321 C 0.3439(15) 0.5208(16) 0.2980(9) 0.075(3) Uiso 0.551(11) 4 e d PD A 1
H32A H 0.2761 0.5488 0.2887 0.090 Uiso 0.551(11) 4 e calc PR A 1
H32B H 0.3892 0.5849 0.3026 0.090 Uiso 0.551(11) 4 e calc PR A 1
C331 C 0.3458(13) 0.4512(13) 0.3672(8) 0.089(4) Uiso 0.551(11) 4 e d PD A 1
H33A H 0.3092 0.3816 0.3583 0.107 Uiso 0.551(11) 4 e calc PR A 1
H33B H 0.4156 0.4309 0.3775 0.107 Uiso 0.551(11) 4 e calc PR A 1
C341 C 0.3028(14) 0.5045(18) 0.4329(10) 0.107(4) Uiso 0.551(11) 4 e d PD A 1
H34A H 0.3070 0.4518 0.4713 0.161 Uiso 0.551(11) 4 e calc PR A 1
H34B H 0.2333 0.5245 0.4243 0.161 Uiso 0.551(11) 4 e calc PR A 1
H34C H 0.3409 0.5710 0.4447 0.161 Uiso 0.551(11) 4 e calc PR A 1
C312 C 0.3715(12) 0.4708(18) 0.2379(11) 0.059(2) Uiso 0.449(11) 4 e d PD A 2
H31C H 0.3263 0.5117 0.2063 0.070 Uiso 0.449(11) 4 e calc PR A 2
H31D H 0.3491 0.3929 0.2388 0.070 Uiso 0.449(11) 4 e calc PR A 2
C322 C 0.3619(18) 0.519(2) 0.3109(11) 0.075(3) Uiso 0.449(11) 4 e d PD A 2
H32C H 0.4240 0.5034 0.3371 0.090 Uiso 0.449(11) 4 e calc PR A 2
H32D H 0.3558 0.6005 0.3069 0.090 Uiso 0.449(11) 4 e calc PR A 2
C332 C 0.2769(15) 0.4772(17) 0.3515(10) 0.089(4) Uiso 0.449(11) 4 e d PD A 2
H33C H 0.2144 0.4873 0.3247 0.107 Uiso 0.449(11) 4 e calc PR A 2
H33D H 0.2857 0.3973 0.3608 0.107 Uiso 0.449(11) 4 e calc PR A 2
C342 C 0.2718(17) 0.539(2) 0.4176(13) 0.107(4) Uiso 0.449(11) 4 e d PD A 2
H34D H 0.2190 0.5075 0.4459 0.161 Uiso 0.449(11) 4 e calc PR A 2
H34E H 0.2577 0.6166 0.4081 0.161 Uiso 0.449(11) 4 e calc PR A 2
H34F H 0.3354 0.5323 0.4425 0.161 Uiso 0.449(11) 4 e calc PR A 2
C411 C 0.4921(12) 0.4074(12) 0.1378(6) 0.068(3) Uiso 0.647(15) 4 e d PD A 1
H41A H 0.4369 0.4292 0.1063 0.082 Uiso 0.647(15) 4 e calc PR A 1
H41B H 0.5541 0.4334 0.1163 0.082 Uiso 0.647(15) 4 e calc PR A 1
C421 C 0.4956(11) 0.2862(12) 0.1385(7) 0.082(3) Uiso 0.647(15) 4 e d PD A 1
H42A H 0.4277 0.2558 0.1424 0.099 Uiso 0.647(15) 4 e calc PR A 1
H42B H 0.5355 0.2601 0.1787 0.099 Uiso 0.647(15) 4 e calc PR A 1
C431 C 0.5428(11) 0.2467(11) 0.0704(7) 0.078(3) Uiso 0.647(15) 4 e d PD A 1
H43A H 0.6154 0.2587 0.0714 0.094 Uiso 0.647(15) 4 e calc PR A 1
H43B H 0.5137 0.2863 0.0301 0.094 Uiso 0.647(15) 4 e calc PR A 1
C441 C 0.5174(16) 0.1192(15) 0.0671(9) 0.137(6) Uiso 0.647(15) 4 e d PD A 1
H44A H 0.5441 0.0876 0.0246 0.205 Uiso 0.647(15) 4 e calc PR A 1
H44B H 0.4453 0.1093 0.0674 0.205 Uiso 0.647(15) 4 e calc PR A 1
H44C H 0.5471 0.0818 0.1073 0.205 Uiso 0.647(15) 4 e calc PR A 1
C412 C 0.475(2) 0.427(2) 0.1336(10) 0.068(3) Uiso 0.353(15) 4 e d PD A 2
H41C H 0.5384 0.4439 0.1102 0.082 Uiso 0.353(15) 4 e calc PR A 2
H41D H 0.4211 0.4641 0.1072 0.082 Uiso 0.353(15) 4 e calc PR A 2
C422 C 0.457(2) 0.299(2) 0.1326(14) 0.082(3) Uiso 0.353(15) 4 e d PD A 2
H42C H 0.4859 0.2676 0.1759 0.099 Uiso 0.353(15) 4 e calc PR A 2
H42D H 0.3849 0.2857 0.1335 0.099 Uiso 0.353(15) 4 e calc PR A 2
C432 C 0.500(2) 0.231(2) 0.0704(13) 0.078(3) Uiso 0.353(15) 4 e d PD A 2
H43C H 0.4428 0.1942 0.0477 0.094 Uiso 0.353(15) 4 e calc PR A 2
H43D H 0.5249 0.2861 0.0370 0.094 Uiso 0.353(15) 4 e calc PR A 2
C442 C 0.582(3) 0.142(3) 0.0772(17) 0.137(6) Uiso 0.353(15) 4 e d PD A 2
H44D H 0.6092 0.1255 0.0314 0.205 Uiso 0.353(15) 4 e calc PR A 2
H44E H 0.5544 0.0741 0.0968 0.205 Uiso 0.353(15) 4 e calc PR A 2
H44F H 0.6358 0.1689 0.1077 0.205 Uiso 0.353(15) 4 e calc PR A 2

loop_
_atom_site_aniso_label
_atom_site_aniso_U_11
_atom_site_aniso_U_22
_atom_site_aniso_U_33
_atom_site_aniso_U_23
_atom_site_aniso_U_13
_atom_site_aniso_U_12
Mo1 0.0378(3) 0.0487(3) 0.0325(2) -0.0018(2) 0.0007(2) -0.0010(2)
Mo2 0.0321(2) 0.0552(3) 0.0367(3) -0.0038(2) 0.00464(19) -0.0050(2)
Mo3 0.0384(3) 0.0476(3) 0.0356(3) -0.0075(2) 0.0018(2) 0.0021(2)
Br1 0.0403(3) 0.0708(5) 0.0544(4) -0.0104(3) -0.0035(3) 0.0137(3)
Br2 0.0654(4) 0.0501(4) 0.0511(4) 0.0036(3) -0.0019(3) -0.0101(3)
Br3 0.0453(3) 0.0583(4) 0.0418(3) -0.0079(3) -0.0048(2) -0.0062(3)
Br4 0.0481(3) 0.0797(5) 0.0372(3) -0.0080(3) 0.0135(2) -0.0046(3)
Br5 0.0836(5) 0.0664(5) 0.0464(4) 0.0090(3) -0.0133(3) -0.0030(4)
Br6 0.0880(5) 0.0681(5) 0.0711(5) -0.0294(4) -0.0063(4) 0.0201(4)
Br7 0.0453(4) 0.1164(7) 0.0767(5) -0.0053(5) 0.0140(3) -0.0276(4)
N1 0.050(3) 0.076(4) 0.043(3) 0.006(3) 0.000(2) -0.012(3)
C21 0.053(4) 0.088(6) 0.052(4) 0.005(4) 0.007(3) -0.013(4)
C22 0.084(5) 0.087(6) 0.070(5) 0.012(4) -0.011(4) -0.008(5)
C23 0.105(6) 0.097(7) 0.066(5) 0.003(5) 0.012(4) 0.012(5)
C24 0.196(12) 0.110(9) 0.105(8) -0.020(7) -0.009(8) 0.011(8)

loop_
_atom_type_symbol
_atom_type_description
_atom_type_scat_dispersion_real
_atom_type_scat_dispersion_imag
_atom_type_scat_source
C C 0.0033 0.0016 'International Tables Vol C Tables 4.2.6.8 and 6.1.1.4'
H H 0 0 'International Tables Vol C Tables 4.2.6.8 and 6.1.1.4'
N N 0.0061 0.0033 'International Tables Vol C Tables 4.2.6.8 and 6.1.1.4'
Br Br -0.2901 2.4595 'International Tables Vol C Tables 4.2.6.8 and 6.1.1.4'
Mo Mo -1.6832 0.6857 'International Tables Vol C Tables 4.2.6.8 and 6.1.1.4'

loop_
_geom_angle_atom_site_label_1
_geom_angle_atom_site_label_2
_geom_angle_atom_site_label_3
_geom_angle
_geom_angle_site_symmetry_1
_geom_angle_site_symmetry_3
_geom_angle_publ_flag
Br4 Mo1 Br5 90.60(3) . . ?
Br4 Mo1 Br1 179.21(3) . . ?
Br5 Mo1 Br1 90.09(3) . . ?
Br4 Mo1 Br2 89.79(3) . . ?
Br5 Mo1 Br2 91.61(3) . . ?
Br1 Mo1 Br2 89.80(3) . . ?
Br4 Mo1 Br3 90.07(3) . . ?
Br5 Mo1 Br3 89.71(3) . . ?
Br1 Mo1 Br3 90.33(3) . . ?
Br2 Mo1 Br3 178.68(3) . . ?
Br4 Mo1 Mo2 119.86(3) . . ?
Br5 Mo1 Mo2 134.14(3) . . ?
Br1 Mo1 Mo2 59.82(2) . . ?
Br2 Mo1 Mo2 119.45(3) . . ?
Br3 Mo1 Mo2 59.55(2) . . ?
Br4 Mo1 Mo3 119.66(2) . . ?
Br5 Mo1 Mo3 135.41(3) . . ?
Br1 Mo1 Mo3 59.55(2) . . ?
Br2 Mo1 Mo3 59.43(2) . . ?
Br3 Mo1 Mo3 119.57(3) . . ?
Mo2 Mo1 Mo3 60.023(19) . . ?
Br4 Mo1 Mo3 59.65(2) . 3_676 ?
Br5 Mo1 Mo3 134.48(3) . 3_676 ?
Br1 Mo1 Mo3 120.02(3) . 3_676 ?
Br2 Mo1 Mo3 119.30(3) . 3_676 ?
Br3 Mo1 Mo3 59.55(2) . 3_676 ?
Mo2 Mo1 Mo3 60.210(19) . 3_676 ?
Mo3 Mo1 Mo3 90.10(2) . 3_676 ?
Br4 Mo1 Mo2 59.59(2) . 3_676 ?
Br5 Mo1 Mo2 135.83(3) . 3_676 ?
Br1 Mo1 Mo2 119.62(2) . 3_676 ?
Br2 Mo1 Mo2 59.46(2) . 3_676 ?
Br3 Mo1 Mo2 119.39(3) . 3_676 ?
Mo2 Mo1 Mo2 90.02(2) . 3_676 ?
Mo3 Mo1 Mo2 60.075(18) . 3_676 ?
Mo3 Mo1 Mo2 59.84(2) 3_676 3_676 ?
Br7 Mo2 Br4 90.91(3) . 3_676 ?
Br7 Mo2 Br3 90.18(3) . . ?
Br4 Mo2 Br3 178.66(3) 3_676 . ?
Br7 Mo2 Br2 92.31(3) . 3_676 ?
Br4 Mo2 Br2 89.66(3) 3_676 3_676 ?
Br3 Mo2 Br2 89.52(3) . 3_676 ?
Br7 Mo2 Br1 88.84(3) . . ?
Br4 Mo2 Br1 90.45(3) 3_676 . ?
Br3 Mo2 Br1 90.36(3) . . ?
Br2 Mo2 Br1 178.85(3) 3_676 . ?
Br7 Mo2 Mo1 133.60(3) . . ?
Br4 Mo2 Mo1 119.70(3) 3_676 . ?
Br3 Mo2 Mo1 59.90(2) . . ?
Br2 Mo2 Mo1 119.48(3) 3_676 . ?
Br1 Mo2 Mo1 59.52(2) . . ?
Br7 Mo2 Mo3 133.76(3) . . ?
Br4 Mo2 Mo3 59.58(2) 3_676 . ?
Br3 Mo2 Mo3 120.02(3) . . ?
Br2 Mo2 Mo3 119.65(3) 3_676 . ?
Br1 Mo2 Mo3 59.48(2) . . ?
Mo1 Mo2 Mo3 60.124(18) . . ?
Br7 Mo2 Mo1 136.41(3) . 3_676 ?
Br4 Mo2 Mo1 59.19(2) 3_676 3_676 ?
Br3 Mo2 Mo1 119.47(2) . 3_676 ?
Br2 Mo2 Mo1 59.63(2) 3_676 3_676 ?
Br1 Mo2 Mo1 119.49(3) . 3_676 ?
Mo1 Mo2 Mo1 89.98(2) . 3_676 ?
Mo3 Mo2 Mo1 60.013(19) . 3_676 ?
Br7 Mo2 Mo3 136.13(3) . 3_676 ?
Br4 Mo2 Mo3 119.04(2) 3_676 3_676 ?
Br3 Mo2 Mo3 59.62(2) . 3_676 ?
Br2 Mo2 Mo3 59.41(2) 3_676 3_676 ?
Br1 Mo2 Mo3 119.58(3) . 3_676 ?
Mo1 Mo2 Mo3 60.066(19) . 3_676 ?
Mo3 Mo2 Mo3 90.08(2) . 3_676 ?
Mo1 Mo2 Mo3 59.859(17) 3_676 3_676 ?
Br6 Mo3 Br1 88.96(3) . . ?
Br6 Mo3 Br2 91.31(3) . . ?
Br1 Mo3 Br2 89.97(3) . . ?
Br6 Mo3 Br4 90.13(3) . 3_676 ?
Br1 Mo3 Br4 90.58(3) . 3_676 ?
Br2 Mo3 Br4 178.46(3) . 3_676 ?
Br6 Mo3 Br3 91.88(3) . 3_676 ?
Br1 Mo3 Br3 179.02(3) . 3_676 ?
Br2 Mo3 Br3 89.51(3) . 3_676 ?
Br4 Mo3 Br3 89.92(2) 3_676 3_676 ?
Br6 Mo3 Mo2 133.44(3) . . ?
Br1 Mo3 Mo2 59.75(2) . . ?
Br2 Mo3 Mo2 119.61(3) . . ?
Br4 Mo3 Mo2 59.55(2) 3_676 . ?
Br3 Mo3 Mo2 119.87(3) 3_676 . ?
Br6 Mo3 Mo1 134.54(3) . . ?
Br1 Mo3 Mo1 59.51(2) . . ?
Br2 Mo3 Mo1 59.76(2) . . ?
Br4 Mo3 Mo1 119.40(3) 3_676 . ?
Br3 Mo3 Mo1 119.51(2) 3_676 . ?
Mo2 Mo3 Mo1 59.853(18) . . ?
Br6 Mo3 Mo1 135.52(3) . 3_676 ?
Br1 Mo3 Mo1 119.89(3) . 3_676 ?
Br2 Mo3 Mo1 119.29(3) . 3_676 ?
Br4 Mo3 Mo1 59.22(2) 3_676 3_676 ?
Br3 Mo3 Mo1 59.73(2) 3_676 3_676 ?
Mo2 Mo3 Mo1 60.147(19) . 3_676 ?
Mo1 Mo3 Mo1 89.90(2) . 3_676 ?
Br6 Mo3 Mo2 136.63(3) . 3_676 ?
Br1 Mo3 Mo2 119.58(2) . 3_676 ?
Br2 Mo3 Mo2 59.56(2) . 3_676 ?
Br4 Mo3 Mo2 118.94(3) 3_676 3_676 ?
Br3 Mo3 Mo2 59.45(2) 3_676 3_676 ?
Mo2 Mo3 Mo2 89.92(2) . 3_676 ?
Mo1 Mo3 Mo2 60.066(17) . 3_676 ?
Mo1 Mo3 Mo2 59.723(19) 3_676 3_676 ?
Mo1 Br1 Mo3 60.941(19) . . ?
Mo1 Br1 Mo2 60.67(2) . . ?
Mo3 Br1 Mo2 60.77(2) . . ?
Mo3 Br2 Mo2 61.02(2) . 3_676 ?
Mo3 Br2 Mo1 60.82(2) . . ?
Mo2 Br2 Mo1 60.90(2) 3_676 . ?
Mo2 Br3 Mo3 60.938(19) . 3_676 ?
Mo2 Br3 Mo1 60.55(2) . . ?
Mo3 Br3 Mo1 60.72(2) 3_676 . ?
Mo1 Br4 Mo2 61.227(19) . 3_676 ?
Mo1 Br4 Mo3 61.12(2) . 3_676 ?
Mo2 Br4 Mo3 60.87(2) 3_676 3_676 ?
C112 N1 C311 106.6(11) . . ?
C112 N1 C412 125.2(14) . . ?
C311 N1 C412 103.3(14) . . ?
C112 N1 C21 103.3(8) . . ?
C311 N1 C21 116.9(8) . . ?
C412 N1 C21 102.3(11) . . ?
C112 N1 C111 12.5(12) . . ?
C311 N1 C111 103.7(10) . . ?
C412 N1 C111 115.7(14) . . ?
C21 N1 C111 114.9(8) . . ?
C112 N1 C312 110.5(12) . . ?
C311 N1 C312 12.0(13) . . ?
C412 N1 C312 108.3(15) . . ?
C21 N1 C312 104.9(9) . . ?
C111 N1 C312 110.0(11) . . ?
C112 N1 C411 113.0(10) . . ?
C311 N1 C411 107.3(9) . . ?
C412 N1 C411 12.4(15) . . ?
C21 N1 C411 109.7(7) . . ?
C111 N1 C411 103.2(9) . . ?
C312 N1 C411 114.5(10) . . ?
N1 C111 C121 115.9(12) . . ?
N1 C111 H11A 108.3 . . ?
C121 C111 H11A 108.3 . . ?
N1 C111 H11B 108.3 . . ?
C121 C111 H11B 108.3 . . ?
H11A C111 H11B 107.4 . . ?
C131 C121 C111 110.5(12) . . ?
C131 C121 H12A 109.6 . . ?
C111 C121 H12A 109.6 . . ?
C131 C121 H12B 109.6 . . ?
C111 C121 H12B 109.6 . . ?
H12A C121 H12B 108.1 . . ?
C141 C131 C121 115.3(15) . . ?
C141 C131 H13A 108.5 . . ?
C121 C131 H13A 108.5 . . ?
C141 C131 H13B 108.5 . . ?
C121 C131 H13B 108.5 . . ?
H13A C131 H13B 107.5 . . ?
C131 C141 H14A 109.5 . . ?
C131 C141 H14B 109.5 . . ?
H14A C141 H14B 109.5 . . ?
C131 C141 H14C 109.5 . . ?
H14A C141 H14C 109.5 . . ?
H14B C141 H14C 109.5 . . ?
C122 C112 N1 119.5(13) . . ?
C122 C112 H11C 107.5 . . ?
N1 C112 H11C 107.5 . . ?
C122 C112 H11D 107.5 . . ?
N1 C112 H11D 107.5 . . ?
H11C C112 H11D 107.0 . . ?
C112 C122 C132 113.7(13) . . ?
C112 C122 H12C 108.8 . . ?
C132 C122 H12C 108.8 . . ?
C112 C122 H12D 108.8 . . ?
C132 C122 H12D 108.8 . . ?
H12C C122 H12D 107.7 . . ?
C142 C132 C122 108.9(14) . . ?
C142 C132 H13C 109.9 . . ?
C122 C132 H13C 109.9 . . ?
C142 C132 H13D 109.9 . . ?
C122 C132 H13D 109.9 . . ?
H13C C132 H13D 108.3 . . ?
C132 C142 H14D 109.5 . . ?
C132 C142 H14E 109.5 . . ?
H14D C142 H14E 109.5 . . ?
C132 C142 H14F 109.5 . . ?
H14D C142 H14F 109.5 . . ?
H14E C142 H14F 109.5 . . ?
C22 C21 N1 116.2(6) . . ?
C22 C21 H21A 108.2 . . ?
N1 C21 H21A 108.2 . . ?
C22 C21 H21B 108.2 . . ?
N1 C21 H21B 108.2 . . ?
H21A C21 H21B 107.4 . . ?
C21 C22 C23 111.6(6) . . ?
C21 C22 H22A 109.3 . . ?
C23 C22 H22A 109.3 . . ?
C21 C22 H22B 109.3 . . ?
C23 C22 H22B 109.3 . . ?
H22A C22 H22B 108.0 . . ?
C24 C23 C22 113.9(7) . . ?
C24 C23 H23A 108.8 . . ?
C22 C23 H23A 108.8 . . ?
C24 C23 H23B 108.8 . . ?
C22 C23 H23B 108.8 . . ?
H23A C23 H23B 107.7 . . ?
C23 C24 H24A 109.5 . . ?
C23 C24 H24B 109.5 . . ?
H24A C24 H24B 109.5 . . ?
C23 C24 H24C 109.5 . . ?
H24A C24 H24C 109.5 . . ?
H24B C24 H24C 109.5 . . ?
N1 C311 C321 114.1(12) . . ?
N1 C311 H31A 108.7 . . ?
C321 C311 H31A 108.7 . . ?
N1 C311 H31B 108.7 . . ?
C321 C311 H31B 108.7 . . ?
H31A C311 H31B 107.6 . . ?
C311 C321 C331 109.0(14) . . ?
C311 C321 H32A 109.9 . . ?
C331 C321 H32A 109.9 . . ?
C311 C321 H32B 109.9 . . ?
C331 C321 H32B 109.9 . . ?
H32A C321 H32B 108.3 . . ?
C341 C331 C321 118.1(14) . . ?
C341 C331 H33A 107.8 . . ?
C321 C331 H33A 107.8 . . ?
C341 C331 H33B 107.8 . . ?
C321 C331 H33B 107.8 . . ?
H33A C331 H33B 107.1 . . ?
C331 C341 H34A 109.5 . . ?
C331 C341 H34B 109.5 . . ?
H34A C341 H34B 109.5 . . ?
C331 C341 H34C 109.5 . . ?
H34A C341 H34C 109.5 . . ?
H34B C341 H34C 109.5 . . ?
C322 C312 N1 115.1(15) . . ?
C322 C312 H31C 108.5 . . ?
N1 C312 H31C 108.5 . . ?
C322 C312 H31D 108.5 . . ?
N1 C312 H31D 108.5 . . ?
H31C C312 H31D 107.5 . . ?
C332 C322 C312 115.5(18) . . ?
C332 C322 H32C 108.4 . . ?
C312 C322 H32C 108.4 . . ?
C332 C322 H32D 108.4 . . ?
C312 C322 H32D 108.4 . . ?
H32C C322 H32D 107.5 . . ?
C342 C332 C322 109.3(18) . . ?
C342 C332 H33C 109.8 . . ?
C322 C332 H33C 109.8 . . ?
C342 C332 H33D 109.8 . . ?
C322 C332 H33D 109.8 . . ?
H33C C332 H33D 108.3 . . ?
C332 C342 H34D 109.5 . . ?
C332 C342 H34E 109.5 . . ?
H34D C342 H34E 109.5 . . ?
C332 C342 H34F 109.5 . . ?
H34D C342 H34F 109.5 . . ?
H34E C342 H34F 109.5 . . ?
C421 C411 N1 120.6(11) . . ?
C421 C411 H41A 107.2 . . ?
N1 C411 H41A 107.2 . . ?
C421 C411 H41B 107.2 . . ?
N1 C411 H41B 107.2 . . ?
H41A C411 H41B 106.8 . . ?
C411 C421 C431 108.3(12) . . ?
C411 C421 H42A 110.0 . . ?
C431 C421 H42A 110.0 . . ?
C411 C421 H42B 110.0 . . ?
C431 C421 H42B 110.0 . . ?
H42A C421 H42B 108.4 . . ?
C421 C431 C441 104.1(12) . . ?
C421 C431 H43A 110.9 . . ?
C441 C431 H43A 110.9 . . ?
C421 C431 H43B 110.9 . . ?
C441 C431 H43B 110.9 . . ?
H43A C431 H43B 109.0 . . ?
C431 C441 H44A 109.5 . . ?
C431 C441 H44B 109.5 . . ?
H44A C441 H44B 109.5 . . ?
C431 C441 H44C 109.5 . . ?
H44A C441 H44C 109.5 . . ?
H44B C441 H44C 109.5 . . ?
N1 C412 C422 112.5(19) . . ?
N1 C412 H41C 109.1 . . ?
C422 C412 H41C 109.1 . . ?
N1 C412 H41D 109.1 . . ?
C422 C412 H41D 109.1 . . ?
H41C C412 H41D 107.8 . . ?
C432 C422 C412 118(2) . . ?
C432 C422 H42C 107.9 . . ?
C412 C422 H42C 107.9 . . ?
C432 C422 H42D 107.9 . . ?
C412 C422 H42D 107.9 . . ?
H42C C422 H42D 107.2 . . ?
C442 C432 C422 125(2) . . ?
C442 C432 H43C 106.2 . . ?
C422 C432 H43C 106.2 . . ?
C442 C432 H43D 106.2 . . ?
C422 C432 H43D 106.2 . . ?
H43C C432 H43D 106.4 . . ?
C432 C442 H44D 109.5 . . ?
C432 C442 H44E 109.5 . . ?
H44D C442 H44E 109.5 . . ?
C432 C442 H44F 109.5 . . ?
H44D C442 H44F 109.5 . . ?
H44E C442 H44F 109.5 . . ?

loop_
_geom_bond_atom_site_label_1
_geom_bond_atom_site_label_2
_geom_bond_distance
_geom_bond_site_symmetry_2
_geom_bond_publ_flag
Mo1 Br4 2.5818(8) . ?
Mo1 Br5 2.5827(8) . ?
Mo1 Br1 2.5923(8) . ?
Mo1 Br2 2.6019(8) . ?
Mo1 Br3 2.6054(8) . ?
Mo1 Mo2 2.6224(7) . ?
Mo1 Mo3 2.6296(6) . ?
Mo1 Mo3 2.6315(7) 3_676 ?
Mo1 Mo2 2.6351(6) 3_676 ?
Mo2 Br7 2.5848(8) . ?
Mo2 Br4 2.5926(8) 3_676 ?
Mo2 Br3 2.5963(7) . ?
Mo2 Br2 2.5973(9) 3_676 ?
Mo2 Br1 2.6002(9) . ?
Mo2 Mo3 2.6269(7) . ?
Mo2 Mo1 2.6351(6) 3_676 ?
Mo2 Mo3 2.6353(7) 3_676 ?
Mo3 Br6 2.5786(9) . ?
Mo3 Br1 2.5932(7) . ?
Mo3 Br2 2.5932(8) . ?
Mo3 Br4 2.5934(8) 3_676 ?
Mo3 Br3 2.6008(7) 3_676 ?
Mo3 Mo1 2.6315(7) 3_676 ?
Mo3 Mo2 2.6353(7) 3_676 ?
Br2 Mo2 2.5973(9) 3_676 ?
Br3 Mo3 2.6008(7) 3_676 ?
Br4 Mo2 2.5926(8) 3_676 ?
Br4 Mo3 2.5934(8) 3_676 ?
N1 C112 1.479(13) . ?
N1 C311 1.502(12) . ?
N1 C412 1.504(16) . ?
N1 C21 1.520(8) . ?
N1 C111 1.535(13) . ?
N1 C312 1.549(14) . ?
N1 C411 1.549(11) . ?
C111 C121 1.54(2) . ?
C111 H11A 0.9700 . ?
C111 H11B 0.9700 . ?
C121 C131 1.53(2) . ?
C121 H12A 0.9700 . ?
C121 H12B 0.9700 . ?
C131 C141 1.52(2) . ?
C131 H13A 0.9700 . ?
C131 H13B 0.9700 . ?
C141 H14A 0.9600 . ?
C141 H14B 0.9600 . ?
C141 H14C 0.9600 . ?
C112 C122 1.45(2) . ?
C112 H11C 0.9700 . ?
C112 H11D 0.9700 . ?
C122 C132 1.55(2) . ?
C122 H12C 0.9700 . ?
C122 H12D 0.9700 . ?
C132 C142 1.52(2) . ?
C132 H13C 0.9700 . ?
C132 H13D 0.9700 . ?
C142 H14D 0.9600 . ?
C142 H14E 0.9600 . ?
C142 H14F 0.9600 . ?
C21 C22 1.494(9) . ?
C21 H21A 0.9700 . ?
C21 H21B 0.9700 . ?
C22 C23 1.527(10) . ?
C22 H22A 0.9700 . ?
C22 H22B 0.9700 . ?
C23 C24 1.434(10) . ?
C23 H23A 0.9700 . ?
C23 H23B 0.9700 . ?
C24 H24A 0.9600 . ?
C24 H24B 0.9600 . ?
C24 H24C 0.9600 . ?
C311 C321 1.55(2) . ?
C311 H31A 0.9700 . ?
C311 H31B 0.9700 . ?
C321 C331 1.55(2) . ?
C321 H32A 0.9700 . ?
C321 H32B 0.9700 . ?
C331 C341 1.51(2) . ?
C331 H33A 0.9700 . ?
C331 H33B 0.9700 . ?
C341 H34A 0.9600 . ?
C341 H34B 0.9600 . ?
C341 H34C 0.9600 . ?
C312 C322 1.50(3) . ?
C312 H31C 0.9700 . ?
C312 H31D 0.9700 . ?
C322 C332 1.46(3) . ?
C322 H32C 0.9700 . ?
C322 H32D 0.9700 . ?
C332 C342 1.45(3) . ?
C332 H33C 0.9700 . ?
C332 H33D 0.9700 . ?
C342 H34D 0.9600 . ?
C342 H34E 0.9600 . ?
C342 H34F 0.9600 . ?
C411 C421 1.437(18) . ?
C411 H41A 0.9700 . ?
C411 H41B 0.9700 . ?
C421 C431 1.515(17) . ?
C421 H42A 0.9700 . ?
C421 H42B 0.9700 . ?
C431 C441 1.55(2) . ?
C431 H43A 0.9700 . ?
C431 H43B 0.9700 . ?
C441 H44A 0.9600 . ?
C441 H44B 0.9600 . ?
C441 H44C 0.9600 . ?
C412 C422 1.54(3) . ?
C412 H41C 0.9700 . ?
C412 H41D 0.9700 . ?
C422 C432 1.54(3) . ?
C422 H42C 0.9700 . ?
C422 H42D 0.9700 . ?
C432 C442 1.52(4) . ?
C432 H43C 0.9700 . ?
C432 H43D 0.9700 . ?
C442 H44D 0.9600 . ?
C442 H44E 0.9600 . ?
C442 H44F 0.9600 . ?
